data_1549588
loop_
_publ_author_name
'Garc\'ia-L\'opez, Diego'
'Civit, Marc G.'
'Vogels, Christopher M.'
'Ricart, Josep M.'
'Westcott, Stephen A.'
'Fern\'andez, Elena'
'Carb\'o, Jorge J.'

_publ_section_title
;
 Understanding the mechanism of transition metal-free anti addition to
 alkynes: the selenoboration case
;
_journal_issue 14
_journal_name_full 'Catalysis Science &amp; Technology'
_journal_page_first 3617
_journal_paper_doi 10.1039/C7CY02295F
_journal_volume 8
_journal_year 2018
_chemical_absolute_configuration ad
_chemical_formula_sum 'C17 H16 O2 Se'
_chemical_formula_weight 331.26
_space_group_IT_number 1
_space_group_name_Hall 'P 1'
_space_group_name_H-M_alt 'P 1'
_symmetry_cell_setting triclinic
_symmetry_space_group_name_Hall 'P 1'
_symmetry_space_group_name_H-M 'P 1'
_atom_sites_solution_hydrogens geom
_audit_creation_method SHELXL-2014/6
_audit_update_record
;
2016-11-14 deposited with the CCDC.
2018-06-22 downloaded from the CCDC.
;
_cell_angle_alpha 107.8301(18)
_cell_angle_beta 98.9760(17)
_cell_angle_gamma 113.0598(18)
_cell_formula_units_Z 1
_cell_length_a 6.7562(4)
_cell_length_b 7.5182(5)
_cell_length_c 8.7692(5)
_cell_measurement_reflns_used 4133
_cell_measurement_temperature 100(2)
_cell_measurement_theta_max 28.31
_cell_measurement_theta_min 2.57
_cell_volume 370.28(4)
_computing_cell_refinement 'Bruker APEX2 v2014.9-0'
_computing_data_collection 'Bruker APEX2 v2014.9-0'
_computing_data_reduction 'Bruker SAINT V7.60A'
_computing_molecular_graphics 'Bruker SHELXTL'
_computing_publication_material 'Bruker SHELXTL'
_computing_structure_refinement 'SHELXL-2014 (Sheldrick, 2014)'
_computing_structure_solution Sir2011
_diffrn_ambient_temperature 100(2)
_diffrn_detector_area_resol_mean 512
_diffrn_detector_type '4K CCD area detector APEX II'
_diffrn_measured_fraction_theta_full 0.987
_diffrn_measured_fraction_theta_max 0.966
_diffrn_measurement_device_type 'APEX DUO Kappa 4-axis goniometer'
_diffrn_measurement_method
;
 Fullsphere data collection, phi and omega scans
;
_diffrn_measurement_specimen_support 'magnetic support with MicroMount'
_diffrn_radiation_monochromator 'Quazar MX Multilayer Optics'
_diffrn_radiation_type MoK\a
_diffrn_radiation_wavelength 0.71073
_diffrn_reflns_av_R_equivalents 0.0147
_diffrn_reflns_av_unetI/netI 0.0227
_diffrn_reflns_Laue_measured_fraction_full 0.987
_diffrn_reflns_Laue_measured_fraction_max 0.966
_diffrn_reflns_limit_h_max 8
_diffrn_reflns_limit_h_min -8
_diffrn_reflns_limit_k_max 9
_diffrn_reflns_limit_k_min -8
_diffrn_reflns_limit_l_max 11
_diffrn_reflns_limit_l_min -11
_diffrn_reflns_number 4368
_diffrn_reflns_point_group_measured_fraction_full 0.721
_diffrn_reflns_point_group_measured_fraction_max 0.663
_diffrn_reflns_theta_full 25.242
_diffrn_reflns_theta_max 28.312
_diffrn_reflns_theta_min 2.571
_diffrn_source 'Microfocus source E025 IuS'
_diffrn_source_current 0.6
_diffrn_source_power 50
_diffrn_source_size '0.2 mm x 0.2 mm fine focus'
_diffrn_source_type 'Bruker APEX DUO'
_exptl_absorpt_coefficient_mu 2.533
_exptl_absorpt_correction_T_max 0.786
_exptl_absorpt_correction_T_min 0.652
_exptl_absorpt_correction_type multi-scan
_exptl_absorpt_process_details
; 
 SADABS Version 2008/1 Bruker-Nonius
 Blessing, Acta Cryst. (1995) A51 33-38
;
_exptl_crystal_colour colourless
_exptl_crystal_density_diffrn 1.486
_exptl_crystal_description block
_exptl_crystal_F_000 168
_exptl_crystal_size_max 0.20
_exptl_crystal_size_mid 0.10
_exptl_crystal_size_min 0.10
_refine_diff_density_max 0.446
_refine_diff_density_min -0.409
_refine_diff_density_rms 0.124
_refine_ls_abs_structure_details
;
 Flack x determined using 656 quotients [(I+)-(I-)]/[(I+)+(I-)]
 (Parsons, Flack and Wagner, Acta Cryst. B69 (2013) 249-259).
;
_refine_ls_abs_structure_Flack -0.022(8)
_refine_ls_extinction_method none
_refine_ls_goodness_of_fit_ref 1.303
_refine_ls_hydrogen_treatment constr
_refine_ls_matrix_type full
_refine_ls_number_parameters 182
_refine_ls_number_reflns 2430
_refine_ls_number_restraints 3
_refine_ls_restrained_S_all 1.303
_refine_ls_R_factor_all 0.0198
_refine_ls_R_factor_gt 0.0187
_refine_ls_shift/su_max 0.000
_refine_ls_shift/su_mean 0.000
_refine_ls_structure_factor_coef Fsqd
_refine_ls_weighting_details 'w=1/[\s^2^(Fo^2^)+(0.0441P)^2^+0.1065P] where P=(Fo^2^+2Fc^2^)/3'
_refine_ls_weighting_scheme calc
_refine_ls_wR_factor_gt 0.0573
_refine_ls_wR_factor_ref 0.0729
_reflns_Friedel_coverage 0.373
_reflns_Friedel_fraction_full 0.456
_reflns_Friedel_fraction_max 0.360
_reflns_number_gt 2427
_reflns_number_total 2430
_reflns_threshold_expression 'I > 2\s(I)'
_cod_data_source_file c7cy02295f2.cif
_cod_data_source_block mo_MGC007f1_0m
_cod_depositor_comments
;
The following automatic conversions were performed:

'_symmetry_cell_setting' value 'Triclinic' changed to 'triclinic'
according to
/home/data/users/saulius/crontab/automatic-downloads/rss-feeds/RSC/lib/dictionaries/cif_core.dic
dictionary named 'cif_core.dic' version 2.4.2 from 2011-04-26.

'_exptl_absorpt_correction_type' value 'Multi-scan' changed to
'multi-scan' according to
/home/data/users/saulius/crontab/automatic-downloads/rss-feeds/RSC/lib/dictionaries/cif_core.dic
dictionary named 'cif_core.dic' version 2.4.2 from 2011-04-26.

Automatic conversion script
Id: cif_fix_values 4973 2017-02-22 13:04:09Z antanas 

 Adding full bibliography for 1549588.cif.
;
_cod_original_sg_symbol_H-M P1
_cod_database_code 1549588
_shelx_space_group_comment
;
The symmetry employed for this shelxl refinement is uniquely defined
by the following loop, which should always be used as a source of
symmetry information in preference to the above space-group names.
They are only intended as comments.
;
_shelx_estimated_absorpt_t_min 0.631
_shelx_estimated_absorpt_t_max 0.786
_shelxl_version_number 2014/6

loop_
_space_group_symop_operation_xyz
'x, y, z'

loop_
_atom_site_label
_atom_site_type_symbol
_atom_site_fract_x
_atom_site_fract_y
_atom_site_fract_z
_atom_site_U_iso_or_equiv
_atom_site_adp_type
_atom_site_occupancy
_atom_site_site_symmetry_order
_atom_site_calc_flag
_atom_site_refinement_flags_posn
_atom_site_refinement_flags_adp
C1 C 0.2124(6) 0.0725(6) 0.2580(5) 0.0130(7) Uani 1 1 d . .
C2 C -0.0099(6) -0.0608(6) 0.2093(5) 0.0143(7) Uani 1 1 d . .
H2 H -0.0655 -0.1305 0.2790 0.017 Uiso 1 1 calc R U
C3 C -0.1710(7) -0.1037(7) 0.0529(5) 0.0149(7) Uani 1 1 d . .
C4 C -0.5585(7) -0.2702(7) -0.1084(5) 0.0179(8) Uani 1 1 d . .
H4A H -0.5362 -0.3479 -0.2124 0.022 Uiso 1 1 calc R U
H4B H -0.5498 -0.1370 -0.1119 0.022 Uiso 1 1 calc R U
C5 C -0.7852(7) -0.4025(7) -0.0968(6) 0.0214(8) Uani 1 1 d . .
H5A H -0.7858 -0.5260 -0.0805 0.032 Uiso 1 1 calc R U
H5B H -0.9044 -0.4495 -0.2012 0.032 Uiso 1 1 calc R U
H5C H -0.8132 -0.3182 -0.0010 0.032 Uiso 1 1 calc R U
C6 C 0.3651(6) 0.1097(6) 0.4182(5) 0.0135(7) Uani 1 1 d . .
C7 C 0.3388(7) 0.2069(7) 0.5719(5) 0.0167(8) Uani 1 1 d . .
H7 H 0.2234 0.2491 0.5738 0.020 Uiso 1 1 calc R U
C8 C 0.4833(8) 0.2418(7) 0.7227(5) 0.0202(8) Uani 1 1 d . .
H8 H 0.4661 0.3081 0.8274 0.024 Uiso 1 1 calc R U
C9 C 0.6505(7) 0.1804(7) 0.7202(5) 0.0192(8) Uani 1 1 d . .
H9 H 0.7486 0.2057 0.8233 0.023 Uiso 1 1 calc R U
C10 C 0.6772(7) 0.0819(7) 0.5680(5) 0.0178(8) Uani 1 1 d . .
H10 H 0.7913 0.0380 0.5670 0.021 Uiso 1 1 calc R U
C11 C 0.5356(7) 0.0480(7) 0.4175(5) 0.0146(7) Uani 1 1 d . .
H11 H 0.5545 -0.0175 0.3135 0.018 Uiso 1 1 calc R U
C12 C 0.6441(7) 0.4057(6) 0.2833(5) 0.0156(8) Uani 1 1 d . .
C13 C 0.6837(7) 0.5584(6) 0.4393(5) 0.0150(7) Uani 1 1 d . .
H13 H 0.5605 0.5721 0.4708 0.018 Uiso 1 1 calc R U
C14 C 0.9038(7) 0.6903(7) 0.5486(5) 0.0188(8) Uani 1 1 d . .
H14 H 0.9308 0.7903 0.6570 0.023 Uiso 1 1 calc R U
C15 C 1.0839(7) 0.6755(7) 0.4988(5) 0.0197(8) Uani 1 1 d . .
H15 H 1.2344 0.7667 0.5732 0.024 Uiso 1 1 calc R U
C16 C 1.0464(7) 0.5287(7) 0.3413(6) 0.0212(8) Uani 1 1 d . .
H16 H 1.1708 0.5216 0.3072 0.025 Uiso 1 1 calc R U
C17 C 0.8260(7) 0.3923(8) 0.2338(6) 0.0184(8) Uani 1 1 d . .
H17 H 0.7993 0.2899 0.1267 0.022 Uiso 1 1 calc R U
O1 O -0.1181(5) -0.0343(5) -0.0523(4) 0.0186(6) Uani 1 1 d . .
O2 O -0.3859(5) -0.2250(5) 0.0395(4) 0.0175(6) Uani 1 1 d . .
Se1 Se 0.34250(2) 0.21930(2) 0.12670(2) 0.01550(11) Uani 1 1 d . .

loop_
_atom_site_aniso_label
_atom_site_aniso_U_11
_atom_site_aniso_U_22
_atom_site_aniso_U_33
_atom_site_aniso_U_23
_atom_site_aniso_U_13
_atom_site_aniso_U_12
C1 0.0155(17) 0.0167(18) 0.0105(16) 0.0061(14) 0.0054(14) 0.0100(15)
C2 0.0145(17) 0.0166(19) 0.0128(17) 0.0073(15) 0.0037(14) 0.0072(15)
C3 0.0138(17) 0.0155(18) 0.0126(17) 0.0033(14) 0.0020(14) 0.0068(15)
C4 0.0162(18) 0.020(2) 0.0139(18) 0.0046(15) -0.0018(14) 0.0086(16)
C5 0.0148(18) 0.022(2) 0.025(2) 0.0091(17) 0.0014(16) 0.0076(16)
C6 0.0135(17) 0.0136(17) 0.0127(17) 0.0063(14) 0.0026(14) 0.0055(14)
C7 0.0164(19) 0.021(2) 0.0133(16) 0.0085(16) 0.0042(16) 0.0089(16)
C8 0.026(2) 0.022(2) 0.0115(18) 0.0067(15) 0.0047(16) 0.0098(18)
C9 0.0173(19) 0.020(2) 0.0161(18) 0.0099(16) -0.0007(15) 0.0051(16)
C10 0.0138(18) 0.019(2) 0.023(2) 0.0131(17) 0.0047(15) 0.0073(16)
C11 0.0147(17) 0.0140(18) 0.0167(18) 0.0070(15) 0.0055(14) 0.0073(15)
C12 0.015(2) 0.0155(19) 0.0178(19) 0.0090(16) 0.0058(15) 0.0064(16)
C13 0.0166(18) 0.0140(18) 0.0181(17) 0.0088(15) 0.0078(14) 0.0082(15)
C14 0.023(2) 0.0163(19) 0.0150(18) 0.0073(15) 0.0040(15) 0.0072(16)
C15 0.0174(19) 0.019(2) 0.0214(19) 0.0117(17) 0.0021(15) 0.0062(16)
C16 0.0182(19) 0.024(2) 0.028(2) 0.0150(19) 0.0109(17) 0.0119(17)
C17 0.020(2) 0.021(2) 0.0186(19) 0.0086(17) 0.0106(16) 0.0121(17)
O1 0.0183(16) 0.0244(17) 0.0148(14) 0.0102(13) 0.0053(12) 0.0100(14)
O2 0.0124(13) 0.0220(15) 0.0142(13) 0.0074(12) 0.0012(10) 0.0053(12)
Se1 0.01543(16) 0.01814(17) 0.01176(15) 0.00805(12) 0.00354(11) 0.00550(12)

loop_
_atom_type_symbol
_atom_type_description
_atom_type_scat_dispersion_real
_atom_type_scat_dispersion_imag
_atom_type_scat_source
C C 0.0033 0.0016 'International Tables Vol C Tables 4.2.6.8 and 6.1.1.4'
H H 0.0000 0.0000 'International Tables Vol C Tables 4.2.6.8 and 6.1.1.4'
O O 0.0106 0.0060 'International Tables Vol C Tables 4.2.6.8 and 6.1.1.4'
Se Se -0.0929 2.2259 'International Tables Vol C Tables 4.2.6.8 and 6.1.1.4'

loop_
_geom_angle_atom_site_label_1
_geom_angle_atom_site_label_2
_geom_angle_atom_site_label_3
_geom_angle
C2 C1 C6 120.0(3)
C2 C1 Se1 122.1(3)
C6 C1 Se1 118.0(3)
C1 C2 C3 122.8(4)
O1 C3 O2 123.3(3)
O1 C3 C2 124.7(4)
O2 C3 C2 112.0(3)
O2 C4 C5 107.5(3)
C7 C6 C11 119.5(3)
C7 C6 C1 119.8(4)
C11 C6 C1 120.7(4)
C6 C7 C8 119.6(4)
C9 C8 C7 120.3(4)
C8 C9 C10 120.7(4)
C11 C10 C9 119.5(4)
C10 C11 C6 120.5(4)
C13 C12 C17 120.0(4)
C13 C12 Se1 121.6(3)
C17 C12 Se1 118.3(3)
C14 C13 C12 119.9(4)
C15 C14 C13 119.7(4)
C14 C15 C16 120.7(4)
C15 C16 C17 119.7(4)
C16 C17 C12 120.0(4)
C3 O2 C4 116.1(3)
C1 Se1 C12 99.41(16)

loop_
_geom_bond_atom_site_label_1
_geom_bond_atom_site_label_2
_geom_bond_distance
C1 C2 1.342(6)
C1 C6 1.483(5)
C1 Se1 1.910(4)
C2 C3 1.469(5)
C3 O1 1.226(5)
C3 O2 1.341(5)
C4 O2 1.451(4)
C4 C5 1.505(6)
C6 C7 1.398(6)
C6 C11 1.400(5)
C7 C8 1.399(5)
C8 C9 1.378(6)
C9 C10 1.391(6)
C10 C11 1.390(5)
C12 C13 1.394(6)
C12 C17 1.395(6)
C12 Se1 1.927(4)
C13 C14 1.389(6)
C14 C15 1.388(6)
C15 C16 1.388(7)
C16 C17 1.390(6)

loop_
_geom_torsion_atom_site_label_1
_geom_torsion_atom_site_label_2
_geom_torsion_atom_site_label_3
_geom_torsion_atom_site_label_4
_geom_torsion
C6 C1 C2 C3 179.5(4)
Se1 C1 C2 C3 -0.5(6)
C1 C2 C3 O1 4.8(7)
C1 C2 C3 O2 -173.7(4)
C2 C1 C6 C7 -64.9(6)
Se1 C1 C6 C7 115.1(4)
C2 C1 C6 C11 114.9(5)
Se1 C1 C6 C11 -65.1(5)
C11 C6 C7 C8 0.2(6)
C1 C6 C7 C8 -180.0(4)
C6 C7 C8 C9 -0.1(7)
C7 C8 C9 C10 -0.4(7)
C8 C9 C10 C11 0.9(7)
C9 C10 C11 C6 -0.9(6)
C7 C6 C11 C10 0.3(6)
C1 C6 C11 C10 -179.5(4)
C17 C12 C13 C14 -3.0(6)
Se1 C12 C13 C14 -179.8(3)
C12 C13 C14 C15 2.8(6)
C13 C14 C15 C16 -0.6(6)
C14 C15 C16 C17 -1.3(7)
C15 C16 C17 C12 1.1(7)
C13 C12 C17 C16 1.1(6)
Se1 C12 C17 C16 178.0(3)
O1 C3 O2 C4 -0.6(6)
C2 C3 O2 C4 178.0(3)
C5 C4 O2 C3 -178.6(4)
